data_4108002
loop_
_publ_author_name
'Daniela Buccella'
'Gerard Parkin'

_publ_section_title
;
 Mononuclear and Dinuclear Molybdenum and Tungsten Complexes of
 p-tert-Butyltetrathiacalix[4]arene and
 p-tert-Butyltetrasulfonylcalix[4]arene: Facile Cleavage of the Calixarene
 Ligand Framework by Nickel
;
_journal_name_full 'Journal of the American Chemical Society'
_journal_page_first 8617
_journal_page_last 8619
_journal_paper_doi 10.1021/ja803215x
_journal_volume 130
_journal_year 2008
_chemical_formula_sum 'C66 H88 Mo O4 P2 S4'
_chemical_formula_weight 1231.48
_chemical_name_systematic
;

 ?

;
_space_group_IT_number 2
_symmetry_cell_setting triclinic
_symmetry_space_group_name_Hall '-P 1'
_symmetry_space_group_name_H-M 'P -1'
_atom_sites_solution_hydrogens geom
_atom_sites_solution_primary direct
_atom_sites_solution_secondary difmap
_audit_creation_method SHELXL-97
_cell_angle_alpha 92.0130(10)
_cell_angle_beta 94.7630(10)
_cell_angle_gamma 100.3330(10)
_cell_formula_units_Z 2
_cell_length_a 13.3569(9)
_cell_length_b 14.1906(10)
_cell_length_c 17.3759(12)
_cell_measurement_reflns_used 9932
_cell_measurement_temperature 125(2)
_cell_measurement_theta_max 31.77
_cell_measurement_theta_min 2.32
_cell_volume 3224.7(4)
_computing_cell_refinement 'Bruker SMART'
_computing_data_collection 'Bruker SMART'
_computing_data_reduction 'Bruker SAINT'
_computing_molecular_graphics 'Bruker SHELXTL'
_computing_publication_material 'Bruker SHELXTL'
_computing_structure_refinement 'SHELXL-97 (Sheldrick, 1997)'
_computing_structure_solution 'SHELXS-97 (Sheldrick, 1990)'
_diffrn_ambient_temperature 125(2)
_diffrn_measured_fraction_theta_full 0.994
_diffrn_measured_fraction_theta_max 0.994
_diffrn_measurement_device_type 'CCD area detector'
_diffrn_measurement_method 'phi and omega scans'
_diffrn_radiation_monochromator graphite
_diffrn_radiation_source 'fine-focus sealed tube'
_diffrn_radiation_type MoK\a
_diffrn_radiation_wavelength 0.71073
_diffrn_reflns_av_R_equivalents 0.0325
_diffrn_reflns_av_sigmaI/netI 0.0433
_diffrn_reflns_limit_h_max 19
_diffrn_reflns_limit_h_min -19
_diffrn_reflns_limit_k_max 20
_diffrn_reflns_limit_k_min -20
_diffrn_reflns_limit_l_max 24
_diffrn_reflns_limit_l_min -24
_diffrn_reflns_number 52185
_diffrn_reflns_theta_full 30.51
_diffrn_reflns_theta_max 30.51
_diffrn_reflns_theta_min 1.46
_exptl_absorpt_coefficient_mu 0.427
_exptl_absorpt_correction_T_max 0.9789
_exptl_absorpt_correction_T_min 0.9118
_exptl_absorpt_correction_type empirical
_exptl_absorpt_process_details sadabs
_exptl_crystal_colour YELLOW
_exptl_crystal_density_diffrn 1.268
_exptl_crystal_description BLOCK
_exptl_crystal_F_000 1304
_exptl_crystal_size_max 0.22
_exptl_crystal_size_mid 0.19
_exptl_crystal_size_min 0.05
_refine_diff_density_max 1.312
_refine_diff_density_min -1.134
_refine_diff_density_rms 0.084
_refine_ls_extinction_method none
_refine_ls_goodness_of_fit_ref 1.023
_refine_ls_hydrogen_treatment constr
_refine_ls_matrix_type full
_refine_ls_number_parameters 709
_refine_ls_number_reflns 19583
_refine_ls_number_restraints 15
_refine_ls_restrained_S_all 1.026
_refine_ls_R_factor_all 0.0615
_refine_ls_R_factor_gt 0.0423
_refine_ls_shift/su_max 0.002
_refine_ls_shift/su_mean 0.000
_refine_ls_structure_factor_coef Fsqd
_refine_ls_weighting_details 'calc w=1/[\s^2^(Fo^2^)+(0.0532P)^2^+2.5520P] where P=(Fo^2^+2Fc^2^)/3'
_refine_ls_weighting_scheme calc
_refine_ls_wR_factor_gt 0.1049
_refine_ls_wR_factor_ref 0.1151
_reflns_number_gt 15239
_reflns_number_total 19583
_reflns_threshold_expression >2sigma(I)
_cod_data_source_file ja803215x-file007.cif
_cod_data_source_block phamos10
_cod_database_code 4108002

loop_
_symmetry_equiv_pos_as_xyz
'x, y, z'
'-x, -y, -z'

loop_
_atom_site_label
_atom_site_type_symbol
_atom_site_fract_x
_atom_site_fract_y
_atom_site_fract_z
_atom_site_U_iso_or_equiv
_atom_site_adp_type
_atom_site_occupancy
_atom_site_symmetry_multiplicity
_atom_site_calc_flag
_atom_site_refinement_flags
_atom_site_disorder_assembly
_atom_site_disorder_group
Mo Mo 0.705200(13) 0.778783(12) 0.105472(10) 0.01761(5) Uani 1 1 d . . .
P1 P 0.56321(4) 0.79218(4) 0.00733(3) 0.02521(12) Uani 1 1 d . . .
P2 P 0.83641(4) 0.81056(4) 0.01198(3) 0.02243(11) Uani 1 1 d . . .
S1 S 0.59639(4) 0.79932(4) 0.21233(3) 0.01770(9) Uani 1 1 d . . .
S2 S 0.77009(4) 1.14740(4) 0.10694(3) 0.01994(10) Uani 1 1 d . . .
S3 S 1.13556(4) 1.10126(4) 0.25970(3) 0.02007(10) Uani 1 1 d . . .
S4 S 0.97408(4) 0.72387(3) 0.31108(3) 0.01902(10) Uani 1 1 d . . .
O1 O 0.81769(10) 0.79822(10) 0.20381(8) 0.0189(3) Uani 1 1 d . . .
O2 O 0.71859(11) 0.92626(10) 0.11233(8) 0.0187(3) Uani 1 1 d . . .
O3 O 0.94102(12) 1.04890(11) 0.14855(8) 0.0235(3) Uani 1 1 d . . .
H3 H 0.9678 1.0090 0.1738 0.035 Uiso 1 1 calc R . .
O4 O 1.00059(11) 0.90603(11) 0.22237(8) 0.0198(3) Uani 1 1 d . . .
H4 H 0.9489 0.8621 0.2197 0.030 Uiso 1 1 calc R . .
C1 C 0.71943(18) 0.64072(17) 0.07804(13) 0.0269(5) Uani 1 1 d . . .
C2 C 0.64597(17) 0.64207(16) 0.12390(13) 0.0240(4) Uani 1 1 d . . .
C10 C 0.78326(15) 0.76763(14) 0.27031(11) 0.0177(4) Uani 1 1 d . . .
C11 C 0.68221(15) 0.76767(14) 0.28721(11) 0.0169(4) Uani 1 1 d . . .
C12 C 0.64373(15) 0.73035(14) 0.35391(12) 0.0191(4) Uani 1 1 d . . .
H12A H 0.5745 0.7312 0.3623 0.023 Uiso 1 1 calc R . .
C13 C 0.70489(16) 0.69177(14) 0.40856(12) 0.0192(4) Uani 1 1 d . . .
C14 C 0.80639(15) 0.69394(14) 0.39360(12) 0.0189(4) Uani 1 1 d . . .
H14A H 0.8505 0.6696 0.4305 0.023 Uiso 1 1 calc R . .
C15 C 0.84544(15) 0.73048(14) 0.32663(11) 0.0174(4) Uani 1 1 d . . .
C16 C 0.66580(17) 0.64663(16) 0.48176(12) 0.0234(4) Uani 1 1 d . . .
C17 C 0.55023(18) 0.63847(19) 0.48210(14) 0.0323(5) Uani 1 1 d . . .
H17A H 0.5325 0.7024 0.4789 0.048 Uiso 1 1 calc R . .
H17B H 0.5282 0.6103 0.5300 0.048 Uiso 1 1 calc R . .
H17C H 0.5159 0.5975 0.4376 0.048 Uiso 1 1 calc R . .
C18 C 0.6912(2) 0.54567(18) 0.48738(16) 0.0366(6) Uani 1 1 d . . .
H18A H 0.6581 0.5054 0.4421 0.055 Uiso 1 1 calc R . .
H18B H 0.6664 0.5175 0.5345 0.055 Uiso 1 1 calc R . .
H18C H 0.7654 0.5497 0.4891 0.055 Uiso 1 1 calc R . .
C19 C 0.7172(2) 0.7093(2) 0.55272(14) 0.0347(6) Uani 1 1 d . . .
H19A H 0.7009 0.7737 0.5493 0.052 Uiso 1 1 calc R . .
H19B H 0.7914 0.7135 0.5546 0.052 Uiso 1 1 calc R . .
H19C H 0.6923 0.6808 0.5997 0.052 Uiso 1 1 calc R . .
C20 C 0.67520(14) 0.97413(14) 0.16316(11) 0.0176(4) Uani 1 1 d . . .
C21 C 0.68615(15) 1.07531(15) 0.16596(11) 0.0182(4) Uani 1 1 d . . .
C22 C 0.63166(15) 1.12108(15) 0.21537(12) 0.0204(4) Uani 1 1 d . . .
H22A H 0.6393 1.1889 0.2149 0.024 Uiso 1 1 calc R . .
C23 C 0.56600(16) 1.07286(16) 0.26594(12) 0.0213(4) Uani 1 1 d . . .
C24 C 0.55881(15) 0.97407(15) 0.26587(12) 0.0204(4) Uani 1 1 d . . .
H24A H 0.5162 0.9382 0.2997 0.025 Uiso 1 1 calc R . .
C25 C 0.61335(15) 0.92674(14) 0.21680(11) 0.0178(4) Uani 1 1 d . . .
C26 C 0.50449(18) 1.12870(17) 0.31574(13) 0.0273(5) Uani 1 1 d . . .
C27 C 0.4408(2) 1.0640(2) 0.36892(16) 0.0396(6) Uani 1 1 d . . .
H27A H 0.4860 1.0337 0.4034 0.059 Uiso 1 1 calc R . .
H27B H 0.3924 1.0144 0.3377 0.059 Uiso 1 1 calc R . .
H27C H 0.4032 1.1024 0.3998 0.059 Uiso 1 1 calc R . .
C28 C 0.4307(2) 1.1748(2) 0.26261(15) 0.0341(5) Uani 1 1 d . . .
H28A H 0.3835 1.1245 0.2311 0.051 Uiso 1 1 calc R . .
H28B H 0.4698 1.2182 0.2287 0.051 Uiso 1 1 calc R . .
H28C H 0.3917 1.2111 0.2942 0.051 Uiso 1 1 calc R . .
C29 C 0.5772(2) 1.20749(19) 0.36564(15) 0.0361(6) Uani 1 1 d . . .
H29A H 0.6238 1.1783 0.3999 0.054 Uiso 1 1 calc R . .
H29B H 0.5375 1.2435 0.3968 0.054 Uiso 1 1 calc R . .
H29C H 0.6168 1.2511 0.3322 0.054 Uiso 1 1 calc R . .
C30 C 0.94876(15) 1.13007(14) 0.19217(11) 0.0173(4) Uani 1 1 d . . .
C31 C 1.02926(15) 1.16166(14) 0.24970(11) 0.0177(4) Uani 1 1 d . . .
C32 C 1.03370(16) 1.24759(15) 0.29167(13) 0.0231(4) Uani 1 1 d . . .
H32A H 1.0884 1.2676 0.3306 0.028 Uiso 1 1 calc R . .
C33 C 0.96035(17) 1.30579(15) 0.27858(13) 0.0251(4) Uani 1 1 d . . .
C34 C 0.88138(17) 1.27324(15) 0.22087(13) 0.0236(4) Uani 1 1 d . . .
H34A H 0.8307 1.3114 0.2102 0.028 Uiso 1 1 calc R . .
C35 C 0.87422(15) 1.18725(14) 0.17848(12) 0.0187(4) Uani 1 1 d . . .
C36 C 0.9700(2) 1.40111(17) 0.32536(17) 0.0376(6) Uani 1 1 d . . .
C37 C 1.0664(3) 1.4681(2) 0.3064(3) 0.0692(12) Uani 1 1 d . . .
H37A H 1.0618 1.4792 0.2509 0.104 Uiso 1 1 calc R . .
H37B H 1.1262 1.4389 0.3200 0.104 Uiso 1 1 calc R . .
H37C H 1.0732 1.5294 0.3359 0.104 Uiso 1 1 calc R . .
C38 C 0.8789(2) 1.4498(2) 0.3076(2) 0.0520(8) Uani 1 1 d . . .
H38A H 0.8723 1.4620 0.2524 0.078 Uiso 1 1 calc R . .
H38B H 0.8890 1.5108 0.3381 0.078 Uiso 1 1 calc R . .
H38C H 0.8166 1.4081 0.3209 0.078 Uiso 1 1 calc R . .
C39 C 0.9782(4) 1.3842(3) 0.4125(2) 0.0692(12) Uani 1 1 d . . .
H39A H 1.0371 1.3534 0.4256 0.104 Uiso 1 1 calc R . .
H39B H 0.9157 1.3426 0.4254 0.104 Uiso 1 1 calc R . .
H39C H 0.9872 1.4458 0.4419 0.104 Uiso 1 1 calc R . .
C40 C 1.04595(14) 0.91645(14) 0.29566(11) 0.0169(4) Uani 1 1 d . . .
C41 C 1.03809(14) 0.84069(14) 0.34539(12) 0.0173(4) Uani 1 1 d . . .
C42 C 1.08318(15) 0.85495(14) 0.42119(12) 0.0189(4) Uani 1 1 d . . .
H42A H 1.0761 0.8025 0.4540 0.023 Uiso 1 1 calc R . .
C43 C 1.13821(14) 0.94333(14) 0.45042(11) 0.0174(4) Uani 1 1 d . . .
C44 C 1.14861(15) 1.01750(15) 0.39866(12) 0.0190(4) Uani 1 1 d . . .
H44A H 1.1876 1.0783 0.4161 0.023 Uiso 1 1 calc R . .
C45 C 1.10406(14) 1.00547(14) 0.32275(12) 0.0175(4) Uani 1 1 d . . .
C46 C 1.18569(16) 0.96216(15) 0.53393(12) 0.0203(4) Uani 1 1 d . . .
C47 C 1.30142(17) 0.99662(19) 0.53486(13) 0.0287(5) Uani 1 1 d . . .
H47A H 1.3149 1.0543 0.5052 0.043 Uiso 1 1 calc R . .
H47B H 1.3323 0.9461 0.5116 0.043 Uiso 1 1 calc R . .
H47C H 1.3311 1.0115 0.5884 0.043 Uiso 1 1 calc R . .
C48 C 1.13943(19) 1.04002(17) 0.57361(14) 0.0295(5) Uani 1 1 d . . .
H48A H 1.0654 1.0188 0.5733 0.044 Uiso 1 1 calc R . .
H48B H 1.1534 1.0992 0.5459 0.044 Uiso 1 1 calc R . .
H48C H 1.1699 1.0520 0.6271 0.044 Uiso 1 1 calc R . .
C49 C 1.1660(2) 0.87254(17) 0.58075(13) 0.0304(5) Uani 1 1 d . . .
H49A H 1.0922 0.8499 0.5804 0.046 Uiso 1 1 calc R . .
H49B H 1.1958 0.8881 0.6341 0.046 Uiso 1 1 calc R . .
H49C H 1.1974 0.8222 0.5577 0.046 Uiso 1 1 calc R . .
C51 C 0.5126(2) 0.6881(2) -0.05740(16) 0.0400(6) Uani 1 1 d . . .
H51A H 0.4574 0.7026 -0.0931 0.060 Uiso 1 1 calc R . .
H51B H 0.4861 0.6337 -0.0271 0.060 Uiso 1 1 calc R . .
H51C H 0.5672 0.6718 -0.0869 0.060 Uiso 1 1 calc R . .
C52 C 0.5848(2) 0.8918(2) -0.05593(15) 0.0384(6) Uani 1 1 d . . .
H52A H 0.5240 0.8898 -0.0921 0.058 Uiso 1 1 calc R . .
H52B H 0.6436 0.8869 -0.0850 0.058 Uiso 1 1 calc R . .
H52C H 0.5984 0.9524 -0.0248 0.058 Uiso 1 1 calc R . .
C53 C 0.44825(19) 0.8162(2) 0.04846(15) 0.0373(6) Uani 1 1 d . . .
H53A H 0.3956 0.8205 0.0066 0.056 Uiso 1 1 calc R . .
H53B H 0.4645 0.8769 0.0795 0.056 Uiso 1 1 calc R . .
H53C H 0.4229 0.7641 0.0813 0.056 Uiso 1 1 calc R . .
C61 C 0.8128(2) 0.74333(19) -0.08140(14) 0.0356(6) Uani 1 1 d . . .
H61A H 0.8705 0.7629 -0.1123 0.053 Uiso 1 1 calc R . .
H61B H 0.7501 0.7565 -0.1089 0.053 Uiso 1 1 calc R . .
H61C H 0.8052 0.6745 -0.0731 0.053 Uiso 1 1 calc R . .
C62 C 0.96454(19) 0.7917(2) 0.04264(15) 0.0351(6) Uani 1 1 d . . .
H62A H 1.0087 0.8066 0.0007 0.053 Uiso 1 1 calc R . .
H62B H 0.9620 0.7246 0.0554 0.053 Uiso 1 1 calc R . .
H62C H 0.9920 0.8337 0.0883 0.053 Uiso 1 1 calc R . .
C63 C 0.86063(18) 0.93318(17) -0.01765(13) 0.0283(5) Uani 1 1 d . . .
H63A H 0.9130 0.9402 -0.0544 0.042 Uiso 1 1 calc R . .
H63B H 0.8845 0.9767 0.0278 0.042 Uiso 1 1 calc R . .
H63C H 0.7974 0.9489 -0.0424 0.042 Uiso 1 1 calc R . .
C70 C 0.7678(2) 0.56312(18) 0.04916(16) 0.0332(5) Uani 1 1 d . . .
C71 C 0.7218(2) 0.5033(2) -0.0144(2) 0.0507(8) Uani 1 1 d . . .
H71A H 0.6608 0.5149 -0.0414 0.061 Uiso 1 1 calc R . .
C72 C 0.7658(3) 0.4265(3) -0.0379(3) 0.0720(12) Uani 1 1 d . . .
H72A H 0.7350 0.3865 -0.0816 0.086 Uiso 1 1 calc R . .
C73 C 0.8532(3) 0.4080(3) 0.0014(3) 0.0720(12) Uani 1 1 d . . .
H73A H 0.8818 0.3546 -0.0145 0.086 Uiso 1 1 calc R . .
C74 C 0.8994(3) 0.4668(3) 0.0636(2) 0.0633(10) Uani 1 1 d . . .
H74A H 0.9601 0.4542 0.0905 0.076 Uiso 1 1 calc R . .
C75 C 0.8572(2) 0.5452(2) 0.08762(19) 0.0458(7) Uani 1 1 d . . .
H75A H 0.8898 0.5862 0.1303 0.055 Uiso 1 1 calc R . .
C80 C 0.58220(18) 0.57436(16) 0.16971(14) 0.0277(5) Uani 1 1 d . . .
C81 C 0.4789(2) 0.5722(2) 0.17212(17) 0.0387(6) Uani 1 1 d . . .
H81A H 0.4467 0.6151 0.1423 0.046 Uiso 1 1 calc R . .
C82 C 0.4210(3) 0.5086(2) 0.2172(2) 0.0531(8) Uani 1 1 d . . .
H82A H 0.3495 0.5071 0.2169 0.064 Uiso 1 1 calc R . .
C83 C 0.4667(3) 0.4480(2) 0.2622(2) 0.0541(9) Uani 1 1 d . . .
H83A H 0.4276 0.4047 0.2936 0.065 Uiso 1 1 calc R . .
C84 C 0.5696(3) 0.4507(2) 0.2611(2) 0.0561(9) Uani 1 1 d . . .
H84A H 0.6016 0.4095 0.2929 0.067 Uiso 1 1 calc R . .
C85 C 0.6276(2) 0.5114(2) 0.21536(17) 0.0415(6) Uani 1 1 d . . .
H85A H 0.6985 0.5107 0.2147 0.050 Uiso 1 1 calc R . .
C101 C 1.2459(4) 0.8995(3) 0.1487(3) 0.0965(18) Uani 1 1 d . . .
H10A H 1.2097 0.9003 0.0974 0.145 Uiso 1 1 calc R . .
H10B H 1.3196 0.9181 0.1453 0.145 Uiso 1 1 calc R . .
H10C H 1.2233 0.9448 0.1843 0.145 Uiso 1 1 calc R . .
C102 C 1.2236(3) 0.8030(2) 0.17727(19) 0.0505(8) Uani 1 1 d . B .
H10D H 1.2446 0.7571 0.1404 0.061 Uiso 1 1 calc R . .
H10E H 1.1490 0.7842 0.1803 0.061 Uiso 1 1 calc R . .
C103 C 1.2791(3) 0.7974(4) 0.2570(3) 0.0910(16) Uani 1 1 d D . .
H10F H 1.3537 0.8168 0.2542 0.109 Uiso 1 1 calc R A 1
H10G H 1.2575 0.8427 0.2941 0.109 Uiso 1 1 calc R A 1
C104 C 1.2573(4) 0.7006(5) 0.2845(4) 0.122(4) Uani 0.698(8) 1 d PD B 1
H10L H 1.2634 0.6576 0.2397 0.146 Uiso 0.698(8) 1 calc PR B 1
H10M H 1.1838 0.6893 0.2932 0.146 Uiso 0.698(8) 1 calc PR B 1
C105 C 1.3080(4) 0.6620(5) 0.3512(3) 0.0692(19) Uani 0.698(8) 1 d PD B 1
H10N H 1.2859 0.5915 0.3491 0.083 Uiso 0.698(8) 1 calc PR B 1
H10O H 1.3827 0.6758 0.3475 0.083 Uiso 0.698(8) 1 calc PR B 1
C106 C 1.2864(13) 0.7014(10) 0.4251(6) 0.107(5) Uani 0.698(8) 1 d PD B 1
H10P H 1.3301 0.6804 0.4667 0.160 Uiso 0.698(8) 1 calc PR B 1
H10Q H 1.2145 0.6787 0.4332 0.160 Uiso 0.698(8) 1 calc PR B 1
H10R H 1.3001 0.7716 0.4252 0.160 Uiso 0.698(8) 1 calc PR B 1
C107 C 1.2536(8) 0.7297(6) 0.3151(4) 0.041(3) Uiso 0.302(8) 1 d PD B 2
H10T H 1.2632 0.6656 0.2962 0.049 Uiso 0.302(8) 1 calc PR B 2
H10U H 1.1806 0.7254 0.3238 0.049 Uiso 0.302(8) 1 calc PR B 2
C108 C 1.3154(8) 0.7562(7) 0.3875(5) 0.041(3) Uiso 0.302(8) 1 d PD B 2
H10H H 1.3041 0.8182 0.4098 0.050 Uiso 0.302(8) 1 calc PR B 2
H10S H 1.3890 0.7607 0.3808 0.050 Uiso 0.302(8) 1 calc PR B 2
C109 C 1.279(4) 0.6778(17) 0.4354(17) 0.073(7) Uiso 0.302(8) 1 d PD B 2
H10I H 1.3132 0.6907 0.4878 0.109 Uiso 0.302(8) 1 calc PR B 2
H10J H 1.2942 0.6179 0.4133 0.109 Uiso 0.302(8) 1 calc PR B 2
H10K H 1.2050 0.6717 0.4374 0.109 Uiso 0.302(8) 1 calc PR B 2

loop_
_atom_site_aniso_label
_atom_site_aniso_U_11
_atom_site_aniso_U_22
_atom_site_aniso_U_33
_atom_site_aniso_U_23
_atom_site_aniso_U_13
_atom_site_aniso_U_12
Mo 0.01609(8) 0.01967(9) 0.01614(8) -0.00208(6) 0.00063(6) 0.00170(6)
P1 0.0218(3) 0.0323(3) 0.0195(3) -0.0016(2) -0.0036(2) 0.0024(2)
P2 0.0233(3) 0.0264(3) 0.0172(2) -0.0019(2) 0.0042(2) 0.0031(2)
S1 0.0138(2) 0.0202(2) 0.0180(2) -0.00011(17) 0.00052(17) 0.00102(17)
S2 0.0171(2) 0.0232(2) 0.0188(2) 0.00419(18) -0.00183(18) 0.00286(18)
S3 0.0134(2) 0.0217(2) 0.0247(2) 0.00716(19) 0.00133(18) 0.00120(17)
S4 0.0163(2) 0.0158(2) 0.0251(2) -0.00095(18) 0.00121(18) 0.00387(17)
O1 0.0145(6) 0.0248(7) 0.0164(6) 0.0015(5) 0.0013(5) 0.0010(5)
O2 0.0174(6) 0.0221(7) 0.0167(6) -0.0013(5) 0.0035(5) 0.0030(5)
O3 0.0252(8) 0.0264(8) 0.0192(7) -0.0039(6) -0.0051(6) 0.0100(6)
O4 0.0162(7) 0.0226(7) 0.0183(7) 0.0019(5) -0.0010(5) -0.0017(5)
C1 0.0283(11) 0.0261(11) 0.0248(11) -0.0030(9) -0.0005(9) 0.0036(9)
C2 0.0235(10) 0.0240(10) 0.0229(10) -0.0023(8) -0.0024(8) 0.0023(8)
C10 0.0168(9) 0.0163(9) 0.0188(9) -0.0016(7) 0.0007(7) 0.0008(7)
C11 0.0153(8) 0.0183(9) 0.0161(9) -0.0005(7) -0.0008(7) 0.0018(7)
C12 0.0157(9) 0.0192(9) 0.0210(9) -0.0020(7) 0.0026(7) -0.0001(7)
C13 0.0201(9) 0.0161(9) 0.0199(9) -0.0001(7) 0.0022(7) -0.0009(7)
C14 0.0198(9) 0.0153(9) 0.0205(9) 0.0008(7) -0.0002(7) 0.0013(7)
C15 0.0158(8) 0.0155(9) 0.0201(9) -0.0018(7) 0.0008(7) 0.0012(7)
C16 0.0233(10) 0.0252(10) 0.0207(10) 0.0050(8) 0.0041(8) 0.0000(8)
C17 0.0254(11) 0.0416(14) 0.0284(12) 0.0081(10) 0.0075(9) -0.0009(10)
C18 0.0403(14) 0.0276(12) 0.0424(14) 0.0138(11) 0.0099(12) 0.0022(10)
C19 0.0361(13) 0.0425(14) 0.0208(11) 0.0011(10) 0.0036(10) -0.0055(11)
C20 0.0130(8) 0.0228(10) 0.0162(9) -0.0022(7) -0.0019(7) 0.0033(7)
C21 0.0145(8) 0.0235(10) 0.0162(9) 0.0009(7) -0.0013(7) 0.0034(7)
C22 0.0194(9) 0.0209(10) 0.0210(9) -0.0008(7) -0.0028(7) 0.0066(7)
C23 0.0201(9) 0.0277(10) 0.0176(9) -0.0011(8) 0.0008(7) 0.0095(8)
C24 0.0171(9) 0.0272(10) 0.0174(9) 0.0009(8) 0.0016(7) 0.0052(8)
C25 0.0151(8) 0.0195(9) 0.0180(9) -0.0004(7) -0.0013(7) 0.0033(7)
C26 0.0305(11) 0.0334(12) 0.0224(10) 0.0004(9) 0.0058(9) 0.0161(10)
C27 0.0447(15) 0.0462(15) 0.0367(14) 0.0074(12) 0.0201(12) 0.0239(13)
C28 0.0331(13) 0.0435(14) 0.0319(12) 0.0034(11) 0.0060(10) 0.0222(11)
C29 0.0473(15) 0.0374(14) 0.0274(12) -0.0080(10) 0.0001(11) 0.0209(12)
C30 0.0168(9) 0.0187(9) 0.0159(8) 0.0027(7) 0.0021(7) 0.0015(7)
C31 0.0145(8) 0.0191(9) 0.0192(9) 0.0049(7) 0.0000(7) 0.0021(7)
C32 0.0219(10) 0.0201(10) 0.0245(10) 0.0021(8) -0.0037(8) -0.0011(8)
C33 0.0267(11) 0.0171(9) 0.0293(11) 0.0002(8) -0.0022(9) 0.0008(8)
C34 0.0221(10) 0.0189(10) 0.0301(11) 0.0042(8) -0.0002(8) 0.0056(8)
C35 0.0163(9) 0.0198(9) 0.0195(9) 0.0044(7) -0.0004(7) 0.0018(7)
C36 0.0409(14) 0.0199(11) 0.0490(16) -0.0084(10) -0.0110(12) 0.0067(10)
C37 0.051(2) 0.0242(14) 0.126(4) -0.0132(18) -0.004(2) -0.0025(13)
C38 0.0513(18) 0.0295(14) 0.074(2) -0.0185(14) -0.0113(16) 0.0152(13)
C39 0.113(3) 0.0475(19) 0.0479(19) -0.0226(15) -0.021(2) 0.035(2)
C40 0.0128(8) 0.0203(9) 0.0179(9) 0.0014(7) 0.0019(7) 0.0036(7)
C41 0.0142(8) 0.0162(9) 0.0222(9) 0.0008(7) 0.0025(7) 0.0042(7)
C42 0.0172(9) 0.0185(9) 0.0218(9) 0.0042(7) 0.0024(7) 0.0047(7)
C43 0.0147(8) 0.0190(9) 0.0190(9) 0.0014(7) 0.0010(7) 0.0048(7)
C44 0.0147(8) 0.0192(9) 0.0222(9) 0.0015(7) 0.0002(7) 0.0015(7)
C45 0.0129(8) 0.0178(9) 0.0218(9) 0.0041(7) 0.0022(7) 0.0020(7)
C46 0.0191(9) 0.0227(10) 0.0187(9) 0.0018(7) 0.0002(7) 0.0032(8)
C47 0.0194(10) 0.0417(13) 0.0240(11) 0.0043(9) -0.0018(8) 0.0042(9)
C48 0.0314(12) 0.0303(12) 0.0268(11) -0.0054(9) 0.0002(9) 0.0078(9)
C49 0.0390(13) 0.0294(12) 0.0213(10) 0.0055(9) 0.0001(9) 0.0023(10)
C51 0.0380(14) 0.0438(15) 0.0321(13) -0.0105(11) -0.0090(11) -0.0005(12)
C52 0.0373(14) 0.0467(16) 0.0296(12) 0.0100(11) -0.0075(11) 0.0068(12)
C53 0.0242(12) 0.0573(17) 0.0312(13) 0.0020(12) -0.0032(10) 0.0126(11)
C61 0.0469(15) 0.0350(13) 0.0220(11) -0.0070(9) 0.0111(10) -0.0024(11)
C62 0.0277(12) 0.0474(15) 0.0337(13) 0.0023(11) 0.0096(10) 0.0132(11)
C63 0.0289(11) 0.0307(12) 0.0238(11) 0.0005(9) 0.0065(9) -0.0007(9)
C70 0.0349(13) 0.0252(11) 0.0411(14) 0.0000(10) 0.0131(11) 0.0056(10)
C71 0.0393(15) 0.0390(16) 0.071(2) -0.0236(15) 0.0048(15) 0.0047(12)
C72 0.053(2) 0.0437(19) 0.117(3) -0.040(2) 0.017(2) 0.0065(16)
C73 0.063(2) 0.0390(18) 0.120(4) -0.013(2) 0.030(2) 0.0185(16)
C74 0.056(2) 0.058(2) 0.086(3) 0.014(2) 0.0183(19) 0.0310(18)
C75 0.0437(16) 0.0465(17) 0.0521(18) 0.0067(14) 0.0066(13) 0.0198(13)
C80 0.0310(12) 0.0213(10) 0.0292(11) -0.0029(9) 0.0038(9) 0.0009(9)
C81 0.0316(13) 0.0330(13) 0.0501(16) 0.0045(12) 0.0085(12) -0.0005(10)
C82 0.0430(17) 0.0422(17) 0.073(2) 0.0027(16) 0.0251(16) -0.0044(13)
C83 0.073(2) 0.0333(15) 0.0548(19) 0.0085(13) 0.0264(17) -0.0027(15)
C84 0.079(3) 0.0374(16) 0.0520(19) 0.0172(14) 0.0110(17) 0.0059(16)
C85 0.0435(15) 0.0330(14) 0.0470(16) 0.0093(12) 0.0008(13) 0.0047(12)
C101 0.096(3) 0.061(3) 0.153(5) 0.027(3) 0.074(3) 0.036(2)
C102 0.0477(17) 0.0553(19) 0.0552(19) 0.0060(15) 0.0161(15) 0.0219(15)
C103 0.0322(18) 0.168(5) 0.072(3) 0.013(3) 0.0101(18) 0.013(2)
C104 0.047(3) 0.270(12) 0.077(5) 0.113(6) 0.035(3) 0.070(5)
C105 0.057(3) 0.097(5) 0.055(3) 0.016(3) -0.002(2) 0.018(3)
C106 0.071(7) 0.150(12) 0.102(8) -0.065(8) -0.023(6) 0.057(9)

loop_
_atom_type_symbol
_atom_type_description
_atom_type_scat_dispersion_real
_atom_type_scat_dispersion_imag
_atom_type_scat_source
C C 0.0033 0.0016 'International Tables Vol C Tables 4.2.6.8 and 6.1.1.4'
H H 0.0000 0.0000 'International Tables Vol C Tables 4.2.6.8 and 6.1.1.4'
O O 0.0106 0.0060 'International Tables Vol C Tables 4.2.6.8 and 6.1.1.4'
P P 0.1023 0.0942 'International Tables Vol C Tables 4.2.6.8 and 6.1.1.4'
S S 0.1246 0.1234 'International Tables Vol C Tables 4.2.6.8 and 6.1.1.4'
Mo Mo -1.6832 0.6857 'International Tables Vol C Tables 4.2.6.8 and 6.1.1.4'

loop_
_geom_angle_atom_site_label_1
_geom_angle_atom_site_label_2
_geom_angle_atom_site_label_3
_geom_angle
C2 Mo C1 37.91(9)
C2 Mo O2 156.97(8)
C1 Mo O2 164.98(8)
C2 Mo O1 95.69(7)
C1 Mo O1 95.15(8)
O2 Mo O1 86.01(6)
C2 Mo P2 118.52(7)
C1 Mo P2 80.76(7)
O2 Mo P2 84.23(4)
O1 Mo P2 93.04(4)
C2 Mo P1 92.62(6)
C1 Mo P1 98.56(7)
O2 Mo P1 81.82(4)
O1 Mo P1 165.68(4)
P2 Mo P1 93.20(2)
C2 Mo S1 78.48(7)
C1 Mo S1 115.66(7)
O2 Mo S1 79.29(4)
O1 Mo S1 79.25(4)
P2 Mo S1 162.209(19)
P1 Mo S1 91.059(19)
C51 P1 C52 104.64(13)
C51 P1 C53 101.97(13)
C52 P1 C53 99.59(13)
C51 P1 Mo 117.54(10)
C52 P1 Mo 116.72(9)
C53 P1 Mo 113.91(8)
C63 P2 C62 101.97(12)
C63 P2 C61 101.51(12)
C62 P2 C61 100.81(13)
C63 P2 Mo 114.16(8)
C62 P2 Mo 117.57(9)
C61 P2 Mo 118.21(9)
C25 S1 C11 106.80(9)
C25 S1 Mo 98.53(7)
C11 S1 Mo 95.65(7)
C35 S2 C21 98.51(9)
C31 S3 C45 107.45(9)
C15 S4 C41 101.06(9)
C10 O1 Mo 115.47(12)
C20 O2 Mo 124.26(13)
C2 C1 C70 132.4(2)
C2 C1 Mo 69.45(14)
C70 C1 Mo 157.12(19)
C1 C2 C80 137.9(2)
C1 C2 Mo 72.65(14)
C80 C2 Mo 148.06(17)
O1 C10 C11 122.17(18)
O1 C10 C15 121.82(18)
C11 C10 C15 115.98(18)
C12 C11 C10 122.65(18)
C12 C11 S1 119.23(15)
C10 C11 S1 117.33(15)
C11 C12 C13 121.11(18)
C12 C13 C14 116.82(18)
C12 C13 C16 123.44(19)
C14 C13 C16 119.73(18)
C15 C14 C13 122.48(19)
C14 C15 C10 120.92(18)
C14 C15 S4 118.67(15)
C10 C15 S4 120.33(15)
C17 C16 C19 108.3(2)
C17 C16 C13 111.76(18)
C19 C16 C13 109.18(18)
C17 C16 C18 108.25(19)
C19 C16 C18 109.4(2)
C13 C16 C18 109.98(19)
O2 C20 C25 121.68(18)
O2 C20 C21 122.55(18)
C25 C20 C21 115.76(18)
C22 C21 C20 120.15(19)
C22 C21 S2 118.33(16)
C20 C21 S2 121.52(15)
C21 C22 C23 123.67(19)
C24 C23 C22 116.24(18)
C24 C23 C26 123.5(2)
C22 C23 C26 120.19(19)
C23 C24 C25 120.93(19)
C24 C25 C20 123.04(19)
C24 C25 S1 120.42(16)
C20 C25 S1 116.21(15)
C27 C26 C29 108.5(2)
C27 C26 C23 112.1(2)
C29 C26 C23 109.80(19)
C27 C26 C28 107.8(2)
C29 C26 C28 109.3(2)
C23 C26 C28 109.26(18)
O3 C30 C35 118.42(17)
O3 C30 C31 123.04(18)
C35 C30 C31 118.53(18)
C32 C31 C30 120.01(18)
C32 C31 S3 119.18(15)
C30 C31 S3 120.19(15)
C31 C32 C33 122.27(19)
C34 C33 C32 116.7(2)
C34 C33 C36 123.1(2)
C32 C33 C36 120.2(2)
C35 C34 C33 122.4(2)
C34 C35 C30 120.08(18)
C34 C35 S2 120.66(16)
C30 C35 S2 119.25(15)
C38 C36 C37 108.7(3)
C38 C36 C33 112.4(2)
C37 C36 C33 108.9(3)
C38 C36 C39 107.8(3)
C37 C36 C39 109.0(3)
C33 C36 C39 110.1(2)
O4 C40 C41 122.18(18)
O4 C40 C45 119.43(17)
C41 C40 C45 118.38(18)
C42 C41 C40 120.50(18)
C42 C41 S4 119.46(15)
C40 C41 S4 120.00(15)
C43 C42 C41 122.29(18)
C42 C43 C44 116.31(18)
C42 C43 C46 123.59(18)
C44 C43 C46 120.10(18)
C45 C44 C43 122.63(19)
C44 C45 C40 119.79(18)
C44 C45 S3 117.96(15)
C40 C45 S3 121.86(15)
C49 C46 C43 112.05(18)
C49 C46 C48 107.79(19)
C43 C46 C48 109.56(17)
C49 C46 C47 108.83(18)
C43 C46 C47 109.75(17)
C48 C46 C47 108.79(19)
C75 C70 C71 119.2(3)
C75 C70 C1 119.9(3)
C71 C70 C1 120.7(2)
C72 C71 C70 119.8(3)
C73 C72 C71 120.7(4)
C74 C73 C72 120.0(3)
C73 C74 C75 120.2(3)
C70 C75 C74 120.1(3)
C81 C80 C85 117.9(2)
C81 C80 C2 122.6(2)
C85 C80 C2 119.4(2)
C80 C81 C82 121.3(3)
C83 C82 C81 120.1(3)
C84 C83 C82 119.0(3)
C83 C84 C85 121.7(3)
C84 C85 C80 120.0(3)
C101 C102 C103 111.7(4)
C107 C103 C104 26.8(5)
C107 C103 C102 128.7(5)
C104 C103 C102 111.2(4)
C103 C104 C105 127.9(6)
C106 C105 C104 113.5(8)
C103 C107 C108 112.3(7)
C107 C108 C109 103(2)

loop_
_geom_bond_atom_site_label_1
_geom_bond_atom_site_label_2
_geom_bond_distance
Mo C2 2.007(2)
Mo C1 2.046(2)
Mo O2 2.0666(15)
Mo O1 2.1553(14)
Mo P2 2.4808(6)
Mo P1 2.4811(6)
Mo S1 2.4913(5)
P1 C51 1.817(3)
P1 C52 1.818(3)
P1 C53 1.827(3)
P2 C63 1.813(2)
P2 C62 1.819(3)
P2 C61 1.828(2)
S1 C25 1.780(2)
S1 C11 1.785(2)
S2 C35 1.784(2)
S2 C21 1.791(2)
S3 C31 1.785(2)
S3 C45 1.789(2)
S4 C15 1.780(2)
S4 C41 1.781(2)
O1 C10 1.337(2)
O2 C20 1.327(2)
O3 C30 1.340(2)
O4 C40 1.355(2)
C1 C2 1.317(3)
C1 C70 1.467(3)
C2 C80 1.468(3)
C10 C11 1.405(3)
C10 C15 1.408(3)
C11 C12 1.390(3)
C12 C13 1.392(3)
C13 C14 1.397(3)
C13 C16 1.532(3)
C14 C15 1.393(3)
C16 C17 1.528(3)
C16 C19 1.532(3)
C16 C18 1.535(3)
C20 C25 1.406(3)
C20 C21 1.416(3)
C21 C22 1.387(3)
C22 C23 1.402(3)
C23 C24 1.388(3)
C23 C26 1.535(3)
C24 C25 1.395(3)
C26 C27 1.527(4)
C26 C29 1.532(4)
C26 C28 1.541(3)
C30 C35 1.404(3)
C30 C31 1.405(3)
C31 C32 1.388(3)
C32 C33 1.400(3)
C33 C34 1.396(3)
C33 C36 1.533(3)
C34 C35 1.387(3)
C36 C38 1.520(4)
C36 C37 1.524(4)
C36 C39 1.539(5)
C40 C41 1.398(3)
C40 C45 1.402(3)
C41 C42 1.394(3)
C42 C43 1.391(3)
C43 C44 1.404(3)
C43 C46 1.529(3)
C44 C45 1.393(3)
C46 C49 1.529(3)
C46 C48 1.530(3)
C46 C47 1.534(3)
C70 C75 1.388(4)
C70 C71 1.397(4)
C71 C72 1.391(4)
C72 C73 1.375(6)
C73 C74 1.373(6)
C74 C75 1.400(4)
C80 C81 1.379(4)
C80 C85 1.399(4)
C81 C82 1.388(4)
C82 C83 1.372(5)
C83 C84 1.369(5)
C84 C85 1.374(4)
C101 C102 1.462(5)
C102 C103 1.527(5)
C103 C107 1.437(5)
C103 C104 1.458(5)
C104 C105 1.466(5)
C105 C106 1.453(6)
C107 C108 1.445(6)
C108 C109 1.452(6)
